data_7037612
loop_
_publ_author_name
'Orr, Samantha A.'
'Kennedy, Alan R.'
'Liggat, John J.'
'McLellan, Ross'
'Mulvey, Robert E.'
'Robertson, Stuart D.'

_publ_section_title
;
 Accessible heavier s-block dihydropyridines: structural elucidation and
 reactivity of isolable molecular hydride sources.
;
_journal_issue 14
_journal_name_full 'Dalton transactions (Cambridge, England : 2003)'
_journal_page_first 6234
_journal_page_last 6240
_journal_paper_doi 10.1039/c5dt04224k
_journal_volume 45
_journal_year 2016
_chemical_formula_moiety 'C30 H60 K2 N6'
_chemical_formula_sum 'C30 H60 K2 N6'
_chemical_formula_weight 583.04
_chemical_name_systematic RMSO5
_chemical_properties_physical 'Air-sensitive, Moisture-sensitive, Oxygen-sensitive'
_space_group_crystal_system monoclinic
_space_group_IT_number 15
_space_group_name_H-M_alt 'C 1 2/c 1'
_symmetry_space_group_name_Hall '-C 2yc'
_symmetry_space_group_name_H-M 'C 1 2/c 1'
_atom_sites_solution_hydrogens geom
_audit_creation_date 2015-10-17
_audit_creation_method
;
Olex2 1.2
(compiled 2015.09.30 svn.r3233 for OlexSys, GUI svn.r5103)
;
_audit_update_record
;
2015-10-24 deposited with the CCDC.
2015-12-04 downloaded from the CCDC.
;
_cell_angle_alpha 90
_cell_angle_beta 94.489(4)
_cell_angle_gamma 90
_cell_formula_units_Z 4
_cell_length_a 22.6958(10)
_cell_length_b 8.9464(5)
_cell_length_c 18.0264(9)
_cell_measurement_reflns_used 5103
_cell_measurement_temperature 123.1
_cell_measurement_theta_max 29.4527
_cell_measurement_theta_min 3.2822
_cell_volume 3649.0(3)
_computing_cell_refinement
;
CrysAlisPro, Oxford Diffraction Ltd.,
Version 1.171.34.40 (release 27-08-2010 CrysAlis171 .NET)
(compiled Aug 27 2010,11:50:40)
;
_computing_data_collection
;
CrysAlisPro, Oxford Diffraction Ltd.,
Version 1.171.34.40 (release 27-08-2010 CrysAlis171 .NET)
(compiled Aug 27 2010,11:50:40)
;
_computing_data_reduction
;
CrysAlisPro, Oxford Diffraction Ltd.,
Version 1.171.34.40 (release 27-08-2010 CrysAlis171 .NET)
(compiled Aug 27 2010,11:50:40)
;
_computing_molecular_graphics 'Olex2 (Dolomanov et al., 2009)'
_computing_publication_material 'Olex2 (Dolomanov et al., 2009)'
_computing_structure_refinement 'XH (Sheldrick, 2008)'
_computing_structure_solution 'olex2.solve (Bourhis et al., 2015)'
_diffrn_ambient_temperature 123.1
_diffrn_detector_area_resol_mean 16.0727
_diffrn_measured_fraction_theta_full 0.998
_diffrn_measured_fraction_theta_max 0.950
_diffrn_measurement_details
;
  1 omega    9.00   92.00   1.0000   50.0000
omega____ theta____ kappa____ phi______ frames
    -       19.4192   37.0000 -150.0000 83

  2 omega   -5.00   90.00   1.0000   50.0000
omega____ theta____ kappa____ phi______ frames
    -       19.4192   77.0000  -90.0000 95

  3 omega  -72.00  -22.00   1.0000   50.0000
omega____ theta____ kappa____ phi______ frames
    -      -20.2005  118.0000  -45.0000 50

  4 omega   -6.00   92.00   1.0000   50.0000
omega____ theta____ kappa____ phi______ frames
    -       19.4192   37.0000  120.0000 98

  5 omega   34.00   82.00   1.0000   50.0000
omega____ theta____ kappa____ phi______ frames
    -       19.4192  179.0000  150.0000 48

  6 omega  -51.00   49.00   1.0000   50.0000
omega____ theta____ kappa____ phi______ frames
    -       19.4192  -77.0000 -180.0000 100
;
_diffrn_measurement_device_type 'Xcalibur, Eos'
_diffrn_measurement_method '\w scans'
_diffrn_orient_matrix_UB_11 -0.0104744000
_diffrn_orient_matrix_UB_12 0.0073089000
_diffrn_orient_matrix_UB_13 -0.0380084000
_diffrn_orient_matrix_UB_21 -0.0284829000
_diffrn_orient_matrix_UB_22 0.0183620000
_diffrn_orient_matrix_UB_23 0.0108674000
_diffrn_orient_matrix_UB_31 0.0077854000
_diffrn_orient_matrix_UB_32 0.0766607000
_diffrn_orient_matrix_UB_33 0.0009503000
_diffrn_radiation_monochromator graphite
_diffrn_radiation_type MoK\a
_diffrn_radiation_wavelength 0.71073
_diffrn_reflns_av_R_equivalents 0.0402
_diffrn_reflns_av_unetI/netI 0.0468
_diffrn_reflns_Laue_measured_fraction_full 0.998
_diffrn_reflns_Laue_measured_fraction_max 0.950
_diffrn_reflns_limit_h_max 30
_diffrn_reflns_limit_h_min -30
_diffrn_reflns_limit_k_max 12
_diffrn_reflns_limit_k_min -11
_diffrn_reflns_limit_l_max 23
_diffrn_reflns_limit_l_min -24
_diffrn_reflns_number 18020
_diffrn_reflns_point_group_measured_fraction_full 0.998
_diffrn_reflns_point_group_measured_fraction_max 0.950
_diffrn_reflns_theta_full 25.242
_diffrn_reflns_theta_max 28.999
_diffrn_reflns_theta_min 3.289
_diffrn_source 'Enhance (Mo) X-ray Source'
_exptl_absorpt_coefficient_mu 0.285
_exptl_absorpt_correction_T_max 1.00000
_exptl_absorpt_correction_T_min 0.92783
_exptl_absorpt_correction_type multi-scan
_exptl_absorpt_process_details
;
CrysAlisPro, Oxford Diffraction Ltd.,
Version 1.171.34.40 (release 27-08-2010 CrysAlis171 .NET)
(compiled Aug 27 2010,11:50:40)
Empirical absorption correction using spherical harmonics,
 implemented in SCALE3 ABSPACK scaling algorithm.
;
_exptl_crystal_colour 'light yellow'
_exptl_crystal_colour_modifier light
_exptl_crystal_colour_primary yellow
_exptl_crystal_density_diffrn 1.061
_exptl_crystal_description block
_exptl_crystal_F_000 1280
_exptl_crystal_size_max 0.25
_exptl_crystal_size_mid 0.25
_exptl_crystal_size_min 0.2
_refine_diff_density_max 0.276
_refine_diff_density_min -0.234
_refine_diff_density_rms 0.045
_refine_ls_extinction_method none
_refine_ls_goodness_of_fit_ref 1.036
_refine_ls_hydrogen_treatment constr
_refine_ls_matrix_type full
_refine_ls_number_parameters 249
_refine_ls_number_reflns 4611
_refine_ls_number_restraints 176
_refine_ls_restrained_S_all 1.021
_refine_ls_R_factor_all 0.0831
_refine_ls_R_factor_gt 0.0520
_refine_ls_shift/su_max 0.007
_refine_ls_shift/su_mean 0.000
_refine_ls_structure_factor_coef Fsqd
_refine_ls_weighting_details
;
 w=1/[\s^2^(Fo^2^)+(0.0374P)^2^+3.2419P]
 where P=(Fo^2^+2Fc^2^)/3
;
_refine_ls_weighting_scheme calc
_refine_ls_wR_factor_gt 0.1009
_refine_ls_wR_factor_ref 0.1134
_reflns_Friedel_coverage 0.000
_reflns_number_gt 3325
_reflns_number_total 4611
_reflns_threshold_expression 'I > 2\s(I)'
_cod_data_source_file c5dt04224k2.cif
_cod_data_source_block 6
_cod_depositor_comments 'Adding full bibliography for 7037610--7037614.cif.'
_cod_database_code 7037612
_shelxl_version_number 2013-2
_shelx_space_group_comment
;
The symmetry employed for this shelxl refinement is uniquely defined
by the following loop, which should always be used as a source of
symmetry information in preference to the above space-group names.
They are only intended as comments.
;
_reflns_odcompleteness_completeness 99.60
_reflns_odcompleteness_iscentric 1
_reflns_odcompleteness_theta 27.04
_olex2_refinement_description
;
1. Fixed Uiso
 At 1.2 times of:
  All C(H) groups, All C(H,H) groups
 At 1.5 times of:
  All C(H,H,H) groups
2. Restrained distances
 C6-C7 = C6-C8 = C6-C9 = C21-C22 = C21-C23 = C21-C24
 1.53 with sigma of 0.01
 N4-C16
 1.34 with sigma of 0.01
 N4-C20
 1.48 with sigma of 0.01
3. Rigid bond restraints
 N1, C1, C2, C3, C4, C5, C6, C7, C8, C9
 with sigma for 1-2 distances of 0.01 and sigma for 1-3 distances of 0.01
 N4, C16, C17, C18, C19, C20, C21, C22, C23, C24
 with sigma for 1-2 distances of 0.01 and sigma for 1-3 distances of 0.01
4. Uiso/Uaniso restraints and constraints
N1 \\sim C1 \\sim C2 \\sim C3 \\sim C4 \\sim C5 \\sim C6 \\sim C7 \\sim C8
\\sim C9: within 1.7A with sigma of 0.02 and sigma for terminal atoms of 0.02
N4 \\sim C16 \\sim C17 \\sim C18 \\sim C19 \\sim C20 \\sim C21 \\sim C22 \\sim
C23 \\sim C24: within 1.7A with sigma of 0.02 and sigma for terminal atoms of
0.02
Uanis(C1) = Uanis(C16)
Uanis(C6) = Uanis(C21)
Uanis(N1) = Uanis(N4)
Uanis(C2) = Uanis(C17)
5. Others
 Sof(N4)=Sof(C16)=Sof(H16)=Sof(C17)=Sof(H17)=Sof(C18)=Sof(H18)=Sof(C19)=
 Sof(H19)=Sof(C20)=Sof(H20)=Sof(C21)=Sof(C22)=Sof(H22A)=Sof(H22B)=Sof(H22C)=
 Sof(C23)=Sof(H23A)=Sof(H23B)=Sof(H23C)=Sof(C24)=Sof(H24A)=Sof(H24B)=Sof(H24C)=
 1-FVAR(1)
 Sof(N1)=Sof(C1)=Sof(H7)=Sof(C2)=Sof(H8)=Sof(C3)=Sof(H9)=Sof(C4)=Sof(H10)=
 Sof(C5)=Sof(H11)=Sof(C6)=Sof(C7)=Sof(H13A)=Sof(H13B)=Sof(H13C)=Sof(C8)=
 Sof(H14A)=Sof(H14B)=Sof(H14C)=Sof(C9)=Sof(H15A)=Sof(H15B)=Sof(H15C)=FVAR(1)
6.a Ternary CH refined with riding coordinates:
 C5(H11), C18(H18), C19(H19), C20(H20)
6.b Secondary CH2 refined with riding coordinates:
 C12(H3A,H3B), C13(H4A,H4B)
6.c Aromatic/amide H refined with riding coordinates:
 C1(H7), C2(H8), C3(H9), C4(H10), C16(H16), C17(H17)
6.d Idealised Me refined as rotating group:
 C10(H1A,H1B,H1C), C7(H13A,H13B,H13C), C8(H14A,H14B,H14C), C9(H15A,H15B,H15C),
 C11(H2A,H2B,H2C), C14(H5A,H5B,H5C), C15(H6A,H6B,H6C), C22(H22A,H22B,H22C),
 C23(H23A,H23B,H23C), C24(H24A,H24B,H24C)
;
_olex2_submission_original_sample_id RMSO5
_olex2_submission_special_instructions 'No special instructions were received'

loop_
_space_group_symop_operation_xyz
'x, y, z'
'-x, y, -z+1/2'
'x+1/2, y+1/2, z'
'-x+1/2, y+1/2, -z+1/2'
'-x, -y, -z'
'x, -y, z-1/2'
'-x+1/2, -y+1/2, -z'
'x+1/2, -y+1/2, z-1/2'

loop_
_atom_site_label
_atom_site_type_symbol
_atom_site_fract_x
_atom_site_fract_y
_atom_site_fract_z
_atom_site_U_iso_or_equiv
_atom_site_adp_type
_atom_site_occupancy
_atom_site_site_symmetry_order
_atom_site_calc_flag
_atom_site_refinement_flags_posn
_atom_site_refinement_flags_adp
_atom_site_refinement_flags_occupancy
_atom_site_disorder_assembly
_atom_site_disorder_group
K1 K 0.19400(2) 0.82903(5) 0.08023(2) 0.03312(12) Uani 1 1 d . . . . .
N1 N 0.31281(15) 0.6850(2) 0.07255(11) 0.0247(5) Uani 0.877(3) 1 d . U P A 1
C1 C 0.27687(12) 0.5740(3) 0.08645(15) 0.0292(5) Uani 0.877(3) 1 d . U P A 1
H7 H 0.2627 0.5137 0.0455 0.035 Uiso 0.877(3) 1 calc R . P A 1
C10 C 0.11541(10) 0.8404(3) 0.23265(12) 0.0516(6) Uani 1 1 d . . . . .
H1A H 0.0851 0.8526 0.2681 0.077 Uiso 1 1 calc GR . . . .
H1B H 0.1441 0.9221 0.2391 0.077 Uiso 1 1 calc GR . . . .
H1C H 0.1357 0.7446 0.2416 0.077 Uiso 1 1 calc GR . . . .
N2 N 0.08756(7) 0.84329(19) 0.15681(9) 0.0380(4) Uani 1 1 d . . . . .
C2 C 0.25820(11) 0.5383(3) 0.15516(14) 0.0369(6) Uani 0.877(3) 1 d . U P A 1
H8 H 0.2405 0.4448 0.1649 0.044 Uiso 0.877(3) 1 calc R . P A 1
N3 N 0.12959(7) 1.10383(18) 0.06799(9) 0.0363(4) Uani 1 1 d . . . . .
C3 C 0.26726(11) 0.6513(4) 0.21056(15) 0.0358(6) Uani 0.877(3) 1 d . U P A 1
H9 H 0.2458 0.6493 0.2537 0.043 Uiso 0.877(3) 1 calc R . P A 1
N4 N 0.3106(14) 0.711(2) 0.0576(11) 0.0247(5) Uani 0.123(3) 1 d D U P A 2
C4 C 0.30640(12) 0.7603(3) 0.20100(12) 0.0320(5) Uani 0.877(3) 1 d . U P A 1
H10 H 0.3082 0.8480 0.2308 0.038 Uiso 0.877(3) 1 calc R . P A 1
C5 C 0.34732(9) 0.7357(2) 0.14023(11) 0.0273(5) Uani 0.877(3) 1 d . U P A 1
H11 H 0.3741 0.6513 0.1568 0.033 Uiso 0.877(3) 1 calc R . P A 1
C6 C 0.38734(15) 0.8698(3) 0.12528(17) 0.0378(8) Uani 0.877(3) 1 d D U P A 1
C7 C 0.42702(13) 0.9025(4) 0.19618(16) 0.0540(8) Uani 0.877(3) 1 d D U P A 1
H13A H 0.4026 0.9355 0.2356 0.081 Uiso 0.877(3) 1 calc GR . P A 1
H13B H 0.4553 0.9813 0.1861 0.081 Uiso 0.877(3) 1 calc GR . P A 1
H13C H 0.4485 0.8116 0.2122 0.081 Uiso 0.877(3) 1 calc GR . P A 1
C8 C 0.4265(3) 0.8302(7) 0.0631(2) 0.0564(12) Uani 0.877(3) 1 d D U P A 1
H14A H 0.4483 0.7380 0.0760 0.085 Uiso 0.877(3) 1 calc GR . P A 1
H14B H 0.4545 0.9117 0.0567 0.085 Uiso 0.877(3) 1 calc GR . P A 1
H14C H 0.4018 0.8154 0.0166 0.085 Uiso 0.877(3) 1 calc GR . P A 1
C9 C 0.35026(13) 1.0082(3) 0.10331(16) 0.0542(7) Uani 0.877(3) 1 d D U P A 1
H15A H 0.3261 0.9884 0.0569 0.081 Uiso 0.877(3) 1 calc GR . P A 1
H15B H 0.3765 1.0931 0.0962 0.081 Uiso 0.877(3) 1 calc GR . P A 1
H15C H 0.3244 1.0317 0.1428 0.081 Uiso 0.877(3) 1 calc GR . P A 1
C11 C 0.04749(10) 0.7166(3) 0.14607(13) 0.0543(6) Uani 1 1 d . . . . .
H2A H 0.0290 0.7178 0.0951 0.082 Uiso 1 1 calc GR . . . .
H2B H 0.0168 0.7233 0.1813 0.082 Uiso 1 1 calc GR . . . .
H2C H 0.0697 0.6234 0.1546 0.082 Uiso 1 1 calc GR . . . .
C12 C 0.05497(9) 0.9820(3) 0.14157(14) 0.0506(6) Uani 1 1 d . . . . .
H3A H 0.0300 1.0017 0.1831 0.061 Uiso 1 1 calc R . . . .
H3B H 0.0283 0.9685 0.0959 0.061 Uiso 1 1 calc R . . . .
C13 C 0.09338(10) 1.1158(3) 0.13160(13) 0.0485(6) Uani 1 1 d . . . . .
H4A H 0.0680 1.2055 0.1250 0.058 Uiso 1 1 calc R . . . .
H4B H 0.1198 1.1301 0.1774 0.058 Uiso 1 1 calc R . . . .
C14 C 0.17166(11) 1.2269(3) 0.07081(14) 0.0547(6) Uani 1 1 d . . . . .
H5A H 0.1978 1.2199 0.1166 0.082 Uiso 1 1 calc GR . . . .
H5B H 0.1502 1.3220 0.0700 0.082 Uiso 1 1 calc GR . . . .
H5C H 0.1953 1.2214 0.0277 0.082 Uiso 1 1 calc GR . . . .
C15 C 0.09432(10) 1.1081(3) -0.00334(12) 0.0483(6) Uani 1 1 d . . . . .
H6A H 0.1206 1.1056 -0.0440 0.072 Uiso 1 1 calc GR . . . .
H6B H 0.0708 1.2001 -0.0066 0.072 Uiso 1 1 calc GR . . . .
H6C H 0.0679 1.0213 -0.0073 0.072 Uiso 1 1 calc GR . . . .
C16 C 0.2887(11) 0.605(3) 0.1000(12) 0.0292(5) Uani 0.123(3) 1 d D U P A 2
H16 H 0.2849 0.5107 0.0756 0.035 Uiso 0.123(3) 1 calc R . P A 2
C17 C 0.2696(9) 0.601(3) 0.1751(14) 0.0369(6) Uani 0.123(3) 1 d . U P A 2
H17 H 0.2560 0.5153 0.1997 0.044 Uiso 0.123(3) 1 calc R . P A 2
C18 C 0.2743(10) 0.736(3) 0.2033(11) 0.037(4) Uani 0.123(3) 1 d . U P A 2
H18 H 0.2593 0.7486 0.2536 0.044 Uiso 0.123(3) 1 calc R . P A 2
C19 C 0.2987(7) 0.856(2) 0.1764(10) 0.039(3) Uani 0.123(3) 1 d . U P A 2
H19 H 0.3056 0.9472 0.2081 0.046 Uiso 0.123(3) 1 calc R . P A 2
C20 C 0.3313(7) 0.8365(18) 0.1063(8) 0.033(3) Uani 0.123(3) 1 d D U P A 2
H20 H 0.3203 0.9276 0.0761 0.040 Uiso 0.123(3) 1 calc R . P A 2
C21 C 0.3986(14) 0.8449(19) 0.1184(12) 0.0378(8) Uani 0.123(3) 1 d D U P A 2
C22 C 0.4190(9) 0.985(2) 0.1620(13) 0.053(4) Uani 0.123(3) 1 d D U P A 2
H22A H 0.4024 1.0740 0.1364 0.080 Uiso 0.123(3) 1 calc GR . P A 2
H22B H 0.4623 0.9908 0.1652 0.080 Uiso 0.123(3) 1 calc GR . P A 2
H22C H 0.4055 0.9803 0.2122 0.080 Uiso 0.123(3) 1 calc GR . P A 2
C23 C 0.425(2) 0.856(5) 0.0435(18) 0.050(6) Uani 0.123(3) 1 d D U P A 2
H23A H 0.4109 0.9468 0.0177 0.074 Uiso 0.123(3) 1 calc GR . P A 2
H23B H 0.4136 0.7683 0.0132 0.074 Uiso 0.123(3) 1 calc GR . P A 2
H23C H 0.4685 0.8597 0.0516 0.074 Uiso 0.123(3) 1 calc GR . P A 2
C24 C 0.4221(7) 0.7103(18) 0.1647(9) 0.039(4) Uani 0.123(3) 1 d D U P A 2
H24A H 0.4041 0.7094 0.2124 0.058 Uiso 0.123(3) 1 calc GR . P A 2
H24B H 0.4651 0.7179 0.1736 0.058 Uiso 0.123(3) 1 calc GR . P A 2
H24C H 0.4119 0.6178 0.1376 0.058 Uiso 0.123(3) 1 calc GR . P A 2

loop_
_atom_site_aniso_label
_atom_site_aniso_U_11
_atom_site_aniso_U_22
_atom_site_aniso_U_33
_atom_site_aniso_U_23
_atom_site_aniso_U_13
_atom_site_aniso_U_12
K1 0.0291(2) 0.0420(2) 0.0285(2) 0.00431(19) 0.00419(14) 0.00664(19)
N1 0.0250(8) 0.0283(12) 0.0205(11) -0.0011(9) -0.0006(10) -0.0015(10)
C1 0.0283(15) 0.0272(14) 0.0311(13) -0.0065(10) -0.0034(9) -0.0045(9)
C10 0.0401(12) 0.0676(16) 0.0468(13) 0.0027(12) 0.0019(10) -0.0093(11)
N2 0.0314(8) 0.0446(10) 0.0388(9) 0.0050(8) 0.0071(7) -0.0045(7)
C2 0.0384(13) 0.0377(14) 0.0336(13) 0.0058(11) -0.0030(10) -0.0104(11)
N3 0.0358(9) 0.0355(9) 0.0370(9) 0.0017(7) -0.0012(7) -0.0014(7)
C3 0.0341(13) 0.0515(18) 0.0213(12) 0.0065(12) -0.0004(9) -0.0034(13)
N4 0.0250(8) 0.0283(12) 0.0205(11) -0.0011(9) -0.0006(10) -0.0015(10)
C4 0.0358(14) 0.0375(15) 0.0217(11) -0.0023(10) -0.0035(10) -0.0013(12)
C5 0.0269(10) 0.0286(11) 0.0256(10) 0.0007(8) -0.0032(8) -0.0029(8)
C6 0.0407(18) 0.0397(14) 0.0321(12) 0.0019(10) -0.0041(11) -0.0146(11)
C7 0.0530(16) 0.0578(18) 0.0481(16) 0.0014(14) -0.0149(13) -0.0282(14)
C8 0.0419(17) 0.075(3) 0.053(3) 0.000(2) 0.011(2) -0.0298(19)
C9 0.0720(19) 0.0354(14) 0.0530(16) 0.0115(12) -0.0103(14) -0.0130(12)
C11 0.0513(14) 0.0674(16) 0.0452(13) 0.0019(11) 0.0092(11) -0.0212(12)
C12 0.0351(12) 0.0646(15) 0.0531(14) 0.0003(12) 0.0094(10) 0.0062(11)
C13 0.0506(13) 0.0444(13) 0.0506(14) -0.0024(10) 0.0043(11) 0.0102(10)
C14 0.0573(14) 0.0478(13) 0.0562(15) 0.0080(11) -0.0120(12) -0.0117(11)
C15 0.0489(13) 0.0450(12) 0.0485(13) -0.0009(10) -0.0120(10) 0.0043(10)
C16 0.0283(15) 0.0272(14) 0.0311(13) -0.0065(10) -0.0034(9) -0.0045(9)
C17 0.0384(13) 0.0377(14) 0.0336(13) 0.0058(11) -0.0030(10) -0.0104(11)
C18 0.029(9) 0.056(8) 0.024(7) -0.012(7) -0.001(6) -0.010(9)
C19 0.032(7) 0.049(7) 0.034(7) -0.020(7) 0.001(5) 0.000(7)
C20 0.040(5) 0.036(6) 0.024(6) -0.008(5) 0.004(5) -0.004(5)
C21 0.0407(18) 0.0397(14) 0.0321(12) 0.0019(10) -0.0041(11) -0.0146(11)
C22 0.050(9) 0.046(8) 0.064(11) -0.010(8) 0.003(9) -0.010(8)
C23 0.056(11) 0.047(13) 0.049(10) 0.007(8) 0.024(10) -0.011(10)
C24 0.037(8) 0.044(7) 0.033(7) -0.004(6) -0.002(6) 0.006(6)

loop_
_atom_type_symbol
_atom_type_description
_atom_type_scat_dispersion_real
_atom_type_scat_dispersion_imag
_atom_type_scat_source
C C 0.0033 0.0016 'International Tables Vol C Tables 4.2.6.8 and 6.1.1.4'
H H 0.0000 0.0000 'International Tables Vol C Tables 4.2.6.8 and 6.1.1.4'
N N 0.0061 0.0033 'International Tables Vol C Tables 4.2.6.8 and 6.1.1.4'
K K 0.2009 0.2494 'International Tables Vol C Tables 4.2.6.8 and 6.1.1.4'

loop_
_geom_angle_atom_site_label_1
_geom_angle_atom_site_label_2
_geom_angle_atom_site_label_3
_geom_angle
_geom_angle_site_symmetry_1
_geom_angle_site_symmetry_3
N1 K1 N1 85.09(8) 7_565 .
N1 K1 C1 89.33(8) 7_565 .
N1 K1 N2 119.94(8) 7_565 .
N1 K1 N3 88.49(7) 7_565 .
C1 K1 N1 25.63(6) . .
N2 K1 N1 146.33(5) . .
N2 K1 C1 124.90(6) . .
N2 K1 N4 153.0(4) . .
N2 K1 C16 127.2(5) . .
N2 K1 C17 102.4(4) . .
N2 K1 C18 98.5(5) . .
N2 K1 C20 142.6(3) . .
N3 K1 N1 145.19(5) . .
N3 K1 C1 170.80(6) . .
N3 K1 N2 63.62(5) . .
N3 K1 N4 140.1(4) . .
N3 K1 C16 163.7(4) . .
N3 K1 C17 150.2(5) . .
N3 K1 C18 126.6(4) . .
N3 K1 C20 119.5(3) . .
N4 K1 N2 120.7(7) 7_565 .
N4 K1 N3 93.7(6) 7_565 .
N4 K1 N4 77.1(8) 7_565 .
N4 K1 C16 89.8(8) 7_565 .
N4 K1 C16 26.5(3) . .
N4 K1 C17 115.6(8) 7_565 .
N4 K1 C17 50.7(6) . .
N4 K1 C18 134.2(8) 7_565 .
N4 K1 C19 125.8(8) 7_565 .
N4 K1 C20 28.2(2) . .
N4 K1 C20 96.7(8) 7_565 .
C16 K1 C17 27.7(6) . .
C16 K1 C20 44.3(5) . .
C17 K1 C20 55.0(5) . .
C18 K1 N4 58.4(6) . .
C18 K1 C16 45.4(6) . .
C18 K1 C17 25.1(6) . .
C18 K1 C20 47.6(6) . .
C19 K1 N2 113.4(3) . .
C19 K1 N3 111.8(4) . .
C19 K1 N4 52.4(5) . .
C19 K1 C16 54.2(5) . .
C19 K1 C17 47.0(6) . .
C19 K1 C18 26.6(6) . .
C19 K1 C20 29.2(4) . .
K1 N1 K1 94.91(8) 7_565 .
C1 N1 K1 99.69(16) . 7_565
C1 N1 K1 75.2(2) . .
C1 N1 C5 111.79(18) . .
C5 N1 K1 104.59(17) . .
C5 N1 K1 146.17(19) . 7_565
K1 C1 K1 86.20(7) . 7_565
K1 C1 H7 103.5 . .
K1 C1 H7 60.9 7_565 .
N1 C1 K1 56.64(13) . 7_565
N1 C1 K1 79.22(19) . .
N1 C1 H7 117.2 . .
N1 C1 C2 125.6(2) . .
C2 C1 K1 88.49(17) . .
C2 C1 K1 173.64(19) . 7_565
C2 C1 H7 117.2 . .
K1 C10 H1A 166.1 . .
K1 C10 H1B 74.4 . .
K1 C10 H1C 80.7 . .
H1A C10 H1B 109.5 . .
H1A C10 H1C 109.5 . .
H1B C10 H1C 109.5 . .
N2 C10 K1 57.25(10) . .
N2 C10 H1A 109.5 . .
N2 C10 H1B 109.5 . .
N2 C10 H1C 109.5 . .
C10 N2 K1 97.47(12) . .
C11 N2 K1 116.13(13) . .
C11 N2 C10 109.32(17) . .
C11 N2 C12 109.54(17) . .
C12 N2 K1 112.30(12) . .
C12 N2 C10 111.53(18) . .
K1 C2 H8 127.1 . .
C1 C2 K1 66.24(15) . .
C1 C2 H8 122.3 . .
C1 C2 C3 115.3(2) . .
C3 C2 K1 75.94(14) . .
C3 C2 H8 122.3 . .
C13 N3 K1 108.46(12) . .
C14 N3 K1 108.51(13) . .
C14 N3 C13 108.90(18) . .
C14 N3 C15 108.90(17) . .
C15 N3 K1 109.38(12) . .
C15 N3 C13 112.61(17) . .
K1 C3 H9 109.9 . .
C2 C3 K1 78.43(14) . .
C2 C3 H9 120.4 . .
C4 C3 K1 81.67(15) . .
C4 C3 C2 119.2(2) . .
C4 C3 H9 120.4 . .
K1 N4 K1 102.9(8) 7_565 .
C16 N4 K1 78.2(18) . .
C16 N4 K1 118.4(13) . 7_565
C16 N4 C20 108.3(17) . .
C20 N4 K1 133.2(14) . 7_565
C20 N4 K1 83.8(14) . .
K1 C4 H10 102.6 . .
C3 C4 K1 74.50(15) . .
C3 C4 H10 121.9 . .
C3 C4 C5 116.1(2) . .
C5 C4 K1 92.09(12) . .
C5 C4 H10 121.9 . .
N1 C5 C4 109.3(2) . .
N1 C5 H11 106.7 . .
N1 C5 C6 112.21(19) . .
C4 C5 H11 106.7 . .
C4 C5 C6 114.8(2) . .
C6 C5 H11 106.7 . .
C7 C6 C5 108.6(2) . .
C8 C6 C5 109.4(3) . .
C8 C6 C7 108.6(3) . .
C8 C6 C9 109.7(3) . .
C9 C6 C5 110.8(2) . .
C9 C6 C7 109.6(2) . .
C6 C7 H13A 109.5 . .
C6 C7 H13B 109.5 . .
C6 C7 H13C 109.5 . .
H13A C7 H13B 109.5 . .
H13A C7 H13C 109.5 . .
H13B C7 H13C 109.5 . .
C6 C8 H14A 109.5 . .
C6 C8 H14B 109.5 . .
C6 C8 H14C 109.5 . .
H14A C8 H14B 109.5 . .
H14A C8 H14C 109.5 . .
H14B C8 H14C 109.5 . .
C6 C9 H15A 109.5 . .
C6 C9 H15B 109.5 . .
C6 C9 H15C 109.5 . .
H15A C9 H15B 109.5 . .
H15A C9 H15C 109.5 . .
H15B C9 H15C 109.5 . .
N2 C11 H2A 109.5 . .
N2 C11 H2B 109.5 . .
N2 C11 H2C 109.5 . .
H2A C11 H2B 109.5 . .
H2A C11 H2C 109.5 . .
H2B C11 H2C 109.5 . .
N2 C12 H3A 108.7 . .
N2 C12 H3B 108.7 . .
N2 C12 C13 114.22(17) . .
H3A C12 H3B 107.6 . .
C13 C12 H3A 108.7 . .
C13 C12 H3B 108.7 . .
N3 C13 C12 113.71(18) . .
N3 C13 H4A 108.8 . .
N3 C13 H4B 108.8 . .
C12 C13 H4A 108.8 . .
C12 C13 H4B 108.8 . .
H4A C13 H4B 107.7 . .
N3 C14 H5A 109.5 . .
N3 C14 H5B 109.5 . .
N3 C14 H5C 109.5 . .
H5A C14 H5B 109.5 . .
H5A C14 H5C 109.5 . .
H5B C14 H5C 109.5 . .
N3 C15 H6A 109.5 . .
N3 C15 H6B 109.5 . .
N3 C15 H6C 109.5 . .
H6A C15 H6B 109.5 . .
H6A C15 H6C 109.5 . .
H6B C15 H6C 109.5 . .
K1 C16 K1 84.4(5) . 7_565
K1 C16 H16 120.5 . .
K1 C16 H16 73.8 7_565 .
N4 C16 K1 75.3(18) . .
N4 C16 K1 41.0(9) . 7_565
N4 C16 H16 112.9 . .
N4 C16 C17 134(2) . .
C17 C16 K1 166.3(17) . 7_565
C17 C16 K1 81.9(14) . .
C17 C16 H16 112.9 . .
K1 C17 H17 127.2 . .
C16 C17 K1 70.3(13) . .
C16 C17 H17 125.7 . .
C18 C17 K1 68.3(12) . .
C18 C17 C16 108.5(18) . .
C18 C17 H17 125.7 . .
K1 C18 H18 115.4 . .
C17 C18 K1 86.6(12) . .
C17 C18 H18 115.4 . .
C17 C18 C19 129(2) . .
C19 C18 K1 75.0(12) . .
C19 C18 H18 115.4 . .
K1 C19 H19 120.3 . .
C18 C19 K1 78.4(11) . .
C18 C19 H19 120.3 . .
C18 C19 C20 117.2(16) . .
C20 C19 K1 85.5(9) . .
C20 C19 H19 120.3 . .
K1 C20 H20 74.5 . .
N4 C20 K1 68.1(14) . .
N4 C20 C19 115.3(16) . .
N4 C20 H20 104.0 . .
N4 C20 C21 112.9(17) . .
C19 C20 K1 65.4(8) . .
C19 C20 H20 104.0 . .
C19 C20 C21 114.8(14) . .
C21 C20 K1 178.4(11) . .
C21 C20 H20 104.0 . .
C20 C21 C22 111.8(19) . .
C20 C21 C24 109.8(18) . .
C22 C21 C24 106.6(17) . .
C23 C21 C20 110(2) . .
C23 C21 C22 106(3) . .
C23 C21 C24 113(2) . .
C21 C22 H22A 109.5 . .
C21 C22 H22B 109.5 . .
C21 C22 H22C 109.5 . .
H22A C22 H22B 109.5 . .
H22A C22 H22C 109.5 . .
H22B C22 H22C 109.5 . .
C21 C23 H23A 109.5 . .
C21 C23 H23B 109.5 . .
C21 C23 H23C 109.5 . .
H23A C23 H23B 109.5 . .
H23A C23 H23C 109.5 . .
H23B C23 H23C 109.5 . .
C21 C24 H24A 109.5 . .
C21 C24 H24B 109.5 . .
C21 C24 H24C 109.5 . .
H24A C24 H24B 109.5 . .
H24A C24 H24C 109.5 . .
H24B C24 H24C 109.5 . .

loop_
_geom_bond_atom_site_label_1
_geom_bond_atom_site_label_2
_geom_bond_distance
_geom_bond_site_symmetry_2
K1 N1 2.749(2) 7_565
K1 N1 3.001(4) .
K1 C1 2.953(3) .
K1 N2 2.8775(16) .
K1 N3 2.8600(17) .
K1 N4 2.504(19) 7_565
K1 N4 2.91(3) .
K1 C16 2.94(3) .
K1 C17 3.09(2) .
K1 C18 2.88(2) .
K1 C19 2.841(16) .
K1 C20 3.115(15) .
N1 K1 2.749(2) 7_565
N1 C1 1.322(3) .
N1 C5 1.469(3) .
C1 K1 3.245(3) 7_565
C1 H7 0.9500 .
C1 C2 1.378(4) .
C10 H1A 0.9800 .
C10 H1B 0.9800 .
C10 H1C 0.9800 .
C10 N2 1.461(3) .
N2 C11 1.457(3) .
N2 C12 1.459(3) .
C2 H8 0.9500 .
C2 C3 1.425(4) .
N3 C13 1.466(3) .
N3 C14 1.455(3) .
N3 C15 1.461(3) .
C3 H9 0.9500 .
C3 C4 1.339(4) .
N4 K1 2.504(19) 7_565
N4 C16 1.340(10) .
N4 C20 1.479(10) .
C4 H10 0.9500 .
C4 C5 1.507(3) .
C5 H11 1.0000 .
C5 C6 1.541(4) .
C6 C7 1.533(4) .
C6 C8 1.526(4) .
C6 C9 1.532(4) .
C7 H13A 0.9800 .
C7 H13B 0.9800 .
C7 H13C 0.9800 .
C8 H14A 0.9800 .
C8 H14B 0.9800 .
C8 H14C 0.9800 .
C9 H15A 0.9800 .
C9 H15B 0.9800 .
C9 H15C 0.9800 .
C11 H2A 0.9800 .
C11 H2B 0.9800 .
C11 H2C 0.9800 .
C12 H3A 0.9900 .
C12 H3B 0.9900 .
C12 C13 1.500(3) .
C13 H4A 0.9900 .
C13 H4B 0.9900 .
C14 H5A 0.9800 .
C14 H5B 0.9800 .
C14 H5C 0.9800 .
C15 H6A 0.9800 .
C15 H6B 0.9800 .
C15 H6C 0.9800 .
C16 K1 3.36(2) 7_565
C16 H16 0.9500 .
C16 C17 1.45(3) .
C17 H17 0.9500 .
C17 C18 1.31(3) .
C18 H18 1.0000 .
C18 C19 1.32(3) .
C19 H19 1.0000 .
C19 C20 1.52(2) .
C20 H20 1.0000 .
C20 C21 1.53(3) .
C21 C22 1.533(10) .
C21 C23 1.525(10) .
C21 C24 1.536(10) .
C22 H22A 0.9800 .
C22 H22B 0.9800 .
C22 H22C 0.9800 .
C23 H23A 0.9800 .
C23 H23B 0.9800 .
C23 H23C 0.9800 .
C24 H24A 0.9800 .
C24 H24B 0.9800 .
C24 H24C 0.9800 .

loop_
_geom_torsion_atom_site_label_1
_geom_torsion_atom_site_label_2
_geom_torsion_atom_site_label_3
_geom_torsion_atom_site_label_4
_geom_torsion
_geom_torsion_site_symmetry_1
_geom_torsion_site_symmetry_4
K1 N1 C1 K1 92.55(10) . 7_565
K1 N1 C1 K1 -92.55(10) 7_565 .
K1 N1 C1 C2 -80.2(3) . .
K1 N1 C1 C2 -172.8(3) 7_565 .
K1 N1 C5 C4 30.58(19) . .
K1 N1 C5 C4 153.8(3) 7_565 .
K1 N1 C5 C6 -97.87(19) . .
K1 N1 C5 C6 25.3(4) 7_565 .
K1 C1 C2 C3 -59.9(2) . .
K1 C10 N2 C11 121.11(17) . .
K1 C10 N2 C12 -117.60(15) . .
K1 N2 C12 C13 -34.5(2) . .
K1 C2 C3 C4 -73.5(2) . .
K1 N3 C13 C12 -52.9(2) . .
K1 C3 C4 C5 -84.62(19) . .
K1 N4 C16 K1 -98.4(17) 7_565 .
K1 N4 C16 K1 98.4(17) . 7_565
K1 N4 C16 C17 -63(3) . .
K1 N4 C16 C17 -161(2) 7_565 .
K1 N4 C20 K1 102(2) 7_565 .
K1 N4 C20 C19 148(2) 7_565 .
K1 N4 C20 C19 46.5(14) . .
K1 N4 C20 C21 -178.6(13) . .
K1 N4 C20 C21 -77(3) 7_565 .
K1 C4 C5 N1 -26.80(17) . .
K1 C4 C5 C6 100.22(18) . .
K1 C16 C17 K1 -3(6) 7_565 .
K1 C16 C17 C18 -57.8(16) . .
K1 C16 C17 C18 -61(7) 7_565 .
K1 C17 C18 C19 -68(2) . .
K1 C18 C19 C20 -78.7(14) . .
K1 C19 C20 N4 -47.8(16) . .
K1 C19 C20 C21 178.2(12) . .
N1 C1 C2 K1 75.6(3) . .
N1 C1 C2 C3 15.7(4) . .
N1 C5 C6 C7 -173.1(2) . .
N1 C5 C6 C8 -54.7(4) . .
N1 C5 C6 C9 66.4(3) . .
C1 N1 C5 C4 -49.0(3) . .
C1 N1 C5 C6 -177.4(3) . .
C1 C2 C3 K1 54.7(2) . .
C1 C2 C3 C4 -18.9(4) . .
C10 N2 C12 C13 73.7(2) . .
N2 C12 C13 N3 62.4(3) . .
C2 C3 C4 K1 71.7(2) . .
C2 C3 C4 C5 -12.9(3) . .
C3 C4 C5 N1 46.9(3) . .
C3 C4 C5 C6 174.0(2) . .
N4 C16 C17 K1 60(3) . .
N4 C16 C17 C18 2(4) . .
N4 C20 C21 C22 173.9(17) . .
N4 C20 C21 C23 56(3) . .
N4 C20 C21 C24 -68(2) . .
C4 C5 C6 C7 61.4(3) . .
C4 C5 C6 C8 179.8(3) . .
C4 C5 C6 C9 -59.1(3) . .
C5 N1 C1 K1 100.1(2) . .
C5 N1 C1 K1 -167.4(3) . 7_565
C5 N1 C1 C2 19.8(4) . .
C11 N2 C12 C13 -165.10(19) . .
C14 N3 C13 C12 -170.77(18) . .
C15 N3 C13 C12 68.3(2) . .
C16 N4 C20 K1 -75(2) . .
C16 N4 C20 C19 -29(3) . .
C16 N4 C20 C21 106(2) . .
C16 C17 C18 K1 59.0(16) . .
C16 C17 C18 C19 -9(3) . .
C17 C18 C19 K1 73(2) . .
C17 C18 C19 C20 -6(3) . .
C18 C19 C20 K1 74.4(15) . .
C18 C19 C20 N4 27(3) . .
C18 C19 C20 C21 -107.4(18) . .
C19 C20 C21 C22 -51(2) . .
C19 C20 C21 C23 -168(2) . .
C19 C20 C21 C24 67(2) . .
C20 N4 C16 K1 178(3) . 7_565
C20 N4 C16 K1 79.3(18) . .
C20 N4 C16 C17 17(4) . .
